data_7025247
loop_
_publ_author_name
'Fushimi, Toshiki'
'Allcock, Harry R.'

_publ_section_title
;
 Synthesis and optical properties of sulfur-containing monomers and
 cyclomatrix polyphosphazenes.
;
_journal_issue 22
_journal_name_full 'Dalton transactions (Cambridge, England : 2003)'
_journal_page_first 5349
_journal_page_last 5355
_journal_paper_doi 10.1039/b926069b
_journal_volume 39
_journal_year 2010
_chemical_absolute_configuration unk
_chemical_formula_moiety 'C4 H10 Cl2 N5 P3 S2'
_chemical_formula_sum 'C4 H10 Cl2 N5 P3 S2'
_chemical_formula_weight 356.10
_chemical_name_common trans-N3P3Cl2(NHCH2CH2S)2
_chemical_name_systematic
;
?
;
_space_group_IT_number 4
_symmetry_cell_setting monoclinic
_symmetry_space_group_name_Hall 'P 2yb'
_symmetry_space_group_name_H-M 'P 1 21 1'
_atom_sites_solution_hydrogens geom
_atom_sites_solution_primary direct
_atom_sites_solution_secondary difmap
_audit_creation_method SHELXL-97
_cell_angle_alpha 90.00
_cell_angle_beta 100.897(3)
_cell_angle_gamma 90.00
_cell_formula_units_Z 4
_cell_length_a 9.850(2)
_cell_length_b 11.225(2)
_cell_length_c 12.684(3)
_cell_measurement_reflns_used 5032
_cell_measurement_temperature 93(2)
_cell_measurement_theta_max 28.319
_cell_measurement_theta_min 2.408
_cell_volume 1377.1(5)
_computing_cell_refinement 'Bruker SMART'
_computing_data_collection 'Bruker SMART'
_computing_data_reduction 'Bruker SAINT'
_computing_molecular_graphics 'Bruker SHELXTL'
_computing_publication_material 'Bruker SHELXTL'
_computing_structure_refinement 'SHELXL-97 (Sheldrick, 1997)'
_computing_structure_solution 'SHELXS-97 (Sheldrick, 1990)'
_diffrn_ambient_temperature 93(2)
_diffrn_measured_fraction_theta_full 0.997
_diffrn_measured_fraction_theta_max 0.997
_diffrn_measurement_device_type 'CCD area detector'
_diffrn_measurement_method 'phi and omega scans'
_diffrn_radiation_monochromator graphite
_diffrn_radiation_source 'fine-focus sealed tube'
_diffrn_radiation_type MoK\a
_diffrn_radiation_wavelength 0.71073
_diffrn_reflns_av_R_equivalents 0.0197
_diffrn_reflns_av_sigmaI/netI 0.0287
_diffrn_reflns_limit_h_max 13
_diffrn_reflns_limit_h_min -13
_diffrn_reflns_limit_k_max 14
_diffrn_reflns_limit_k_min -14
_diffrn_reflns_limit_l_max 16
_diffrn_reflns_limit_l_min -16
_diffrn_reflns_number 13157
_diffrn_reflns_theta_full 28.32
_diffrn_reflns_theta_max 28.32
_diffrn_reflns_theta_min 2.11
_exptl_absorpt_coefficient_mu 1.104
_exptl_absorpt_correction_T_max 0.799
_exptl_absorpt_correction_T_min 0.751
_exptl_absorpt_correction_type empirical
_exptl_absorpt_process_details SADABS
_exptl_crystal_colour colorless
_exptl_crystal_density_diffrn 1.717
_exptl_crystal_density_method 'not measured'
_exptl_crystal_description pyramid
_exptl_crystal_F_000 720
_exptl_crystal_size_max 0.28
_exptl_crystal_size_mid 0.24
_exptl_crystal_size_min 0.19
_refine_diff_density_max 0.946
_refine_diff_density_min -0.750
_refine_diff_density_rms 0.077
_refine_ls_abs_structure_details 'Flack H D (1983), Acta Cryst. A39, 876-881'
_refine_ls_abs_structure_Flack 0.04(6)
_refine_ls_extinction_method none
_refine_ls_goodness_of_fit_ref 1.031
_refine_ls_hydrogen_treatment noref
_refine_ls_matrix_type full
_refine_ls_number_parameters 289
_refine_ls_number_reflns 6658
_refine_ls_number_restraints 1
_refine_ls_restrained_S_all 1.031
_refine_ls_R_factor_all 0.0298
_refine_ls_R_factor_gt 0.0294
_refine_ls_shift/su_max 0.001
_refine_ls_shift/su_mean 0.000
_refine_ls_structure_factor_coef Fsqd
_refine_ls_weighting_details 'calc w=1/[\s^2^(Fo^2^)+(0.0435P)^2^+0.8372P] where P=(Fo^2^+2Fc^2^)/3'
_refine_ls_weighting_scheme calc
_refine_ls_wR_factor_gt 0.0753
_refine_ls_wR_factor_ref 0.0756
_reflns_number_gt 6548
_reflns_number_total 6658
_reflns_threshold_expression >2sigma(I)
_cod_data_source_file b926069b.txt
_cod_data_source_block tuf5s
_cod_depositor_comments
;
The following automatic conversions were performed:

'_symmetry_cell_setting' value 'Monoclinic' changed to 'monoclinic'
according to /home/saulius/struct/CIF-dictionaries/cif_core.dic
dictionary named 'cif_core.dic' version 2.4.2 from 2011-04-26.

Automatic conversion script
Id: cif_fix_values 1891 2012-01-12 08:04:46Z andrius 
;
_cod_original_cell_volume 1377.2(5)
_cod_original_sg_symbol_H-M P2(1)
_cod_database_code 7025247

loop_
_symmetry_equiv_pos_as_xyz
'x, y, z'
'-x, y+1/2, -z'

loop_
_atom_site_label
_atom_site_type_symbol
_atom_site_fract_x
_atom_site_fract_y
_atom_site_fract_z
_atom_site_U_iso_or_equiv
_atom_site_adp_type
_atom_site_occupancy
_atom_site_symmetry_multiplicity
_atom_site_calc_flag
_atom_site_refinement_flags
N10 N 0.2726(2) -0.0726(2) 0.61790(16) 0.0202(4) Uani 1 1 d .
H10 H 0.2708 -0.1026 0.6817 0.024 Uiso 1 1 calc R
S2 S 0.05612(5) 0.89194(5) 0.83447(5) 0.01718(11) Uani 1 1 d .
P4 P 0.16191(6) 0.02965(6) 0.56468(5) 0.01683(11) Uani 1 1 d .
P1 P 0.45682(6) 1.07499(6) 0.88102(5) 0.01555(11) Uani 1 1 d .
P5 P -0.12274(6) 0.02698(6) 0.55605(5) 0.01864(12) Uani 1 1 d .
P2 P 0.26148(6) 0.89698(6) 0.91582(4) 0.01540(11) Uani 1 1 d .
P3 P 0.35630(6) 1.06674(6) 1.07139(5) 0.01856(12) Uani 1 1 d .
S3 S 0.06319(6) 0.18100(5) 0.85522(4) 0.01819(11) Uani 1 1 d .
P6 P 0.03545(6) 0.19393(5) 0.68808(4) 0.01523(11) Uani 1 1 d .
Cl4 Cl -0.22878(6) -0.10634(6) 0.60904(6) 0.02903(13) Uani 1 1 d .
Cl3 Cl -0.25819(7) 0.07031(7) 0.42087(5) 0.03110(14) Uani 1 1 d .
Cl2 Cl 0.48775(7) 1.02474(8) 1.20930(5) 0.03698(17) Uani 1 1 d .
Cl1 Cl 0.24042(7) 1.19013(7) 1.12849(6) 0.03303(15) Uani 1 1 d .
S9 S 0.24903(7) 0.06629(7) 0.43059(5) 0.02551(13) Uani 1 1 d .
C6 C -0.0051(3) 0.4000(2) 0.7761(2) 0.0244(5) Uani 1 1 d .
H6A H -0.1054 0.3914 0.7746 0.029 Uiso 1 1 calc R
H6B H 0.0172 0.4859 0.7748 0.029 Uiso 1 1 calc R
N4 N 0.2860(2) 0.75375(19) 0.91749(19) 0.0219(4) Uani 1 1 d .
H4 H 0.3669 0.7239 0.9468 0.026 Uiso 1 1 calc R
N1 N 0.4423(2) 1.13094(19) 0.99602(17) 0.0189(4) Uani 1 1 d .
N9 N 0.0331(2) 0.3396(2) 0.68387(17) 0.0215(4) Uani 1 1 d .
H9 H 0.0537 0.3793 0.6292 0.026 Uiso 1 1 calc R
N7 N -0.1116(2) 0.1357(2) 0.63490(17) 0.0201(4) Uani 1 1 d .
N2 N 0.3631(2) 0.95991(18) 0.84862(16) 0.0178(4) Uani 1 1 d .
N3 N 0.2650(2) 0.9543(2) 1.03309(16) 0.0199(4) Uani 1 1 d .
C5 C 0.0771(3) 0.3420(2) 0.8759(2) 0.0279(6) Uani 1 1 d .
H5A H 0.0392 0.3651 0.9399 0.033 Uiso 1 1 calc R
H5B H 0.1751 0.3672 0.8869 0.033 Uiso 1 1 calc R
N6 N 0.1633(2) 0.14279(19) 0.64114(17) 0.0189(4) Uani 1 1 d .
C3 C 0.1728(2) 0.6750(2) 0.8700(2) 0.0231(5) Uani 1 1 d .
H3A H 0.1192 0.6503 0.9249 0.028 Uiso 1 1 calc R
H3B H 0.2097 0.6027 0.8406 0.028 Uiso 1 1 calc R
N8 N 0.0103(2) -0.0274(2) 0.52266(19) 0.0250(5) Uani 1 1 d .
C4 C 0.0807(2) 0.7442(2) 0.7803(2) 0.0197(5) Uani 1 1 d .
H4C H -0.0093 0.7034 0.7584 0.024 Uiso 1 1 calc R
H4D H 0.1255 0.7507 0.7170 0.024 Uiso 1 1 calc R
S1 S 0.66123(6) 1.03566(8) 0.87645(6) 0.03038(15) Uani 1 1 d .
N5 N 0.4334(2) 1.1793(2) 0.78868(17) 0.0233(4) Uani 1 1 d .
H5 H 0.3559 1.2203 0.7738 0.028 Uiso 1 1 calc R
C1 C 0.6807(3) 1.1763(3) 0.8100(2) 0.0372(7) Uani 1 1 d .
H1A H 0.7000 1.2412 0.8636 0.045 Uiso 1 1 calc R
H1B H 0.7587 1.1715 0.7711 0.045 Uiso 1 1 calc R
C2 C 0.5480(3) 1.2009(3) 0.7324(2) 0.0342(7) Uani 1 1 d .
H2A H 0.5462 1.2845 0.7072 0.041 Uiso 1 1 calc R
H2B H 0.5401 1.1477 0.6692 0.041 Uiso 1 1 calc R
C8 C 0.3745(4) -0.1120(4) 0.5551(3) 0.0468(9) Uani 1 1 d .
H8A H 0.4681 -0.1038 0.5996 0.056 Uiso 1 1 calc R
H8B H 0.3591 -0.1975 0.5377 0.056 Uiso 1 1 calc R
C7 C 0.3694(8) -0.0501(7) 0.4623(5) 0.142(4) Uani 1 1 d .
H7A H 0.3518 -0.1081 0.4025 0.170 Uiso 1 1 calc R
H7B H 0.4625 -0.0162 0.4635 0.170 Uiso 1 1 calc R

loop_
_atom_site_aniso_label
_atom_site_aniso_U_11
_atom_site_aniso_U_22
_atom_site_aniso_U_33
_atom_site_aniso_U_23
_atom_site_aniso_U_13
_atom_site_aniso_U_12
N10 0.0189(9) 0.0259(11) 0.0163(9) -0.0011(8) 0.0042(8) 0.0015(8)
S2 0.0125(2) 0.0181(3) 0.0192(2) 0.0017(2) -0.00138(18) -0.0010(2)
P4 0.0146(2) 0.0227(3) 0.0134(2) -0.0029(2) 0.00321(19) -0.0002(2)
P1 0.0121(2) 0.0199(3) 0.0145(2) -0.0013(2) 0.00221(19) -0.0037(2)
P5 0.0133(2) 0.0259(3) 0.0158(3) -0.0047(2) 0.0006(2) 0.0006(2)
P2 0.0128(2) 0.0169(3) 0.0151(3) 0.0033(2) -0.00115(19) -0.0026(2)
P3 0.0166(3) 0.0265(3) 0.0119(2) 0.0002(2) 0.0010(2) -0.0045(2)
S3 0.0227(3) 0.0204(3) 0.0107(2) -0.0004(2) 0.00109(19) 0.0024(2)
P6 0.0151(2) 0.0192(3) 0.0110(2) -0.0009(2) 0.00161(19) 0.0008(2)
Cl4 0.0198(3) 0.0314(3) 0.0350(3) 0.0004(3) 0.0028(2) -0.0050(3)
Cl3 0.0269(3) 0.0434(4) 0.0184(3) -0.0028(3) -0.0074(2) 0.0022(3)
Cl2 0.0348(3) 0.0517(4) 0.0187(3) 0.0085(3) -0.0097(2) -0.0137(3)
Cl1 0.0331(3) 0.0410(4) 0.0290(3) -0.0113(3) 0.0158(3) -0.0029(3)
S9 0.0297(3) 0.0312(3) 0.0177(3) 0.0013(2) 0.0098(2) 0.0016(3)
C6 0.0340(13) 0.0181(11) 0.0203(11) -0.0016(10) 0.0030(10) 0.0021(11)
N4 0.0132(9) 0.0178(10) 0.0311(12) 0.0030(9) -0.0051(8) -0.0013(8)
N1 0.0174(9) 0.0218(10) 0.0174(10) -0.0023(8) 0.0032(8) -0.0048(8)
N9 0.0292(11) 0.0198(10) 0.0160(9) 0.0038(8) 0.0060(8) 0.0027(8)
N7 0.0137(9) 0.0281(11) 0.0177(10) -0.0056(8) 0.0010(7) 0.0020(8)
N2 0.0173(9) 0.0208(10) 0.0147(9) -0.0005(7) 0.0020(7) -0.0046(7)
N3 0.0166(9) 0.0286(11) 0.0143(9) 0.0018(8) 0.0022(7) -0.0066(8)
C5 0.0430(16) 0.0222(12) 0.0167(11) -0.0068(10) 0.0014(10) -0.0045(11)
N6 0.0153(9) 0.0248(10) 0.0167(9) -0.0042(8) 0.0031(7) 0.0006(8)
C3 0.0175(11) 0.0175(11) 0.0321(13) 0.0055(10) -0.0009(9) -0.0022(9)
N8 0.0136(9) 0.0320(12) 0.0288(12) -0.0164(9) 0.0029(8) -0.0026(8)
C4 0.0169(11) 0.0171(11) 0.0235(12) -0.0025(9) -0.0001(9) -0.0022(8)
S1 0.0134(2) 0.0424(4) 0.0358(3) -0.0168(3) 0.0057(2) -0.0026(3)
N5 0.0258(10) 0.0243(10) 0.0198(10) 0.0043(9) 0.0045(8) -0.0073(9)
C1 0.0299(14) 0.0532(19) 0.0341(15) -0.0230(14) 0.0199(12) -0.0254(14)
C2 0.0474(17) 0.0373(16) 0.0224(13) -0.0076(12) 0.0178(12) -0.0225(14)
C8 0.0483(19) 0.057(2) 0.0421(17) 0.0149(17) 0.0263(16) 0.0347(18)
C7 0.205(8) 0.155(6) 0.108(4) 0.096(5) 0.136(5) 0.151(6)

loop_
_atom_type_symbol
_atom_type_description
_atom_type_scat_dispersion_real
_atom_type_scat_dispersion_imag
_atom_type_scat_source
C C 0.0033 0.0016 'International Tables Vol C Tables 4.2.6.8 and 6.1.1.4'
H H 0.0000 0.0000 'International Tables Vol C Tables 4.2.6.8 and 6.1.1.4'
N N 0.0061 0.0033 'International Tables Vol C Tables 4.2.6.8 and 6.1.1.4'
P P 0.1023 0.0942 'International Tables Vol C Tables 4.2.6.8 and 6.1.1.4'
S S 0.1246 0.1234 'International Tables Vol C Tables 4.2.6.8 and 6.1.1.4'
Cl Cl 0.1484 0.1585 'International Tables Vol C Tables 4.2.6.8 and 6.1.1.4'

loop_
_geom_angle_atom_site_label_1
_geom_angle_atom_site_label_2
_geom_angle_atom_site_label_3
_geom_angle
C8 N10 P4 117.35(19)
C8 N10 H10 121.3
P4 N10 H10 121.3
C4 S2 P2 91.45(8)
N6 P4 N8 114.58(11)
N6 P4 N10 112.24(11)
N8 P4 N10 111.03(13)
N6 P4 S9 112.40(9)
N8 P4 S9 107.79(9)
N10 P4 S9 97.46(8)
N2 P1 N1 113.62(11)
N2 P1 N5 113.42(11)
N1 P1 N5 109.97(12)
N2 P1 S1 109.76(8)
N1 P1 S1 111.08(8)
N5 P1 S1 97.95(9)
N7 P5 N8 120.79(11)
N7 P5 Cl4 110.10(9)
N8 P5 Cl4 108.21(10)
N7 P5 Cl3 107.99(9)
N8 P5 Cl3 108.33(10)
Cl4 P5 Cl3 99.27(4)
N2 P2 N3 114.15(11)
N2 P2 N4 109.75(12)
N3 P2 N4 113.87(12)
N2 P2 S2 113.22(8)
N3 P2 S2 108.40(8)
N4 P2 S2 96.15(8)
N1 P3 N3 121.60(11)
N1 P3 Cl1 108.14(9)
N3 P3 Cl1 109.46(9)
N1 P3 Cl2 107.63(9)
N3 P3 Cl2 108.35(9)
Cl1 P3 Cl2 99.37(4)
C5 S3 P6 93.96(9)
N6 P6 N7 113.97(11)
N6 P6 N9 110.74(12)
N7 P6 N9 112.64(12)
N6 P6 S3 113.07(8)
N7 P6 S3 109.28(8)
N9 P6 S3 95.79(8)
C7 S9 P4 91.75(14)
N9 C6 C5 107.0(2)
N9 C6 H6A 110.3
C5 C6 H6A 110.3
N9 C6 H6B 110.3
C5 C6 H6B 110.3
H6A C6 H6B 108.6
C3 N4 P2 119.58(17)
C3 N4 H4 120.2
P2 N4 H4 120.2
P3 N1 P1 121.42(13)
C6 N9 P6 116.20(17)
C6 N9 H9 121.9
P6 N9 H9 121.9
P5 N7 P6 122.01(13)
P1 N2 P2 127.67(13)
P3 N3 P2 121.03(13)
C6 C5 S3 106.92(18)
C6 C5 H5A 110.3
S3 C5 H5A 110.3
C6 C5 H5B 110.3
S3 C5 H5B 110.3
H5A C5 H5B 108.6
P4 N6 P6 126.55(13)
N4 C3 C4 107.4(2)
N4 C3 H3A 110.2
C4 C3 H3A 110.2
N4 C3 H3B 110.2
C4 C3 H3B 110.2
H3A C3 H3B 108.5
P5 N8 P4 121.36(14)
C3 C4 S2 106.51(17)
C3 C4 H4C 110.4
S2 C4 H4C 110.4
C3 C4 H4D 110.4
S2 C4 H4D 110.4
H4C C4 H4D 108.6
C1 S1 P1 90.94(11)
C2 N5 P1 116.6(2)
C2 N5 H5 121.7
P1 N5 H5 121.7
C2 C1 S1 107.92(19)
C2 C1 H1A 110.1
S1 C1 H1A 110.1
C2 C1 H1B 110.1
S1 C1 H1B 110.1
H1A C1 H1B 108.4
N5 C2 C1 107.7(2)
N5 C2 H2A 110.2
C1 C2 H2A 110.2
N5 C2 H2B 110.2
C1 C2 H2B 110.2
H2A C2 H2B 108.5
C7 C8 N10 113.6(3)
C7 C8 H8A 108.8
N10 C8 H8A 108.8
C7 C8 H8B 108.8
N10 C8 H8B 108.8
H8A C8 H8B 107.7
C8 C7 S9 119.4(3)
C8 C7 H7A 107.5
S9 C7 H7A 107.5
C8 C7 H7B 107.5
S9 C7 H7B 107.5
H7A C7 H7B 107.0

loop_
_geom_bond_atom_site_label_1
_geom_bond_atom_site_label_2
_geom_bond_distance
N10 C8 1.462(3)
N10 P4 1.638(2)
N10 H10 0.8800
S2 C4 1.829(3)
S2 P2 2.0906(8)
P4 N6 1.596(2)
P4 N8 1.620(2)
P4 S9 2.0857(9)
P1 N2 1.596(2)
P1 N1 1.619(2)
P1 N5 1.642(2)
P1 S1 2.0728(9)
P5 N7 1.568(2)
P5 N8 1.575(2)
P5 Cl4 2.0119(10)
P5 Cl3 2.0229(9)
P2 N2 1.597(2)
P2 N3 1.615(2)
P2 N4 1.625(2)
P3 N1 1.567(2)
P3 N3 1.573(2)
P3 Cl1 2.0145(10)
P3 Cl2 2.0254(9)
S3 C5 1.827(3)
S3 P6 2.0907(9)
P6 N6 1.598(2)
P6 N7 1.616(2)
P6 N9 1.636(2)
S9 C7 1.759(5)
C6 N9 1.461(3)
C6 C5 1.515(4)
C6 H6A 0.9900
C6 H6B 0.9900
N4 C3 1.461(3)
N4 H4 0.8800
N9 H9 0.8800
C5 H5A 0.9900
C5 H5B 0.9900
C3 C4 1.526(3)
C3 H3A 0.9900
C3 H3B 0.9900
C4 H4C 0.9900
C4 H4D 0.9900
S1 C1 1.817(4)
N5 C2 1.466(3)
N5 H5 0.8800
C1 C2 1.506(5)
C1 H1A 0.9900
C1 H1B 0.9900
C2 H2A 0.9900
C2 H2B 0.9900
C8 C7 1.360(5)
C8 H8A 0.9900
C8 H8B 0.9900
C7 H7A 0.9900
C7 H7B 0.9900

loop_
_geom_torsion_atom_site_label_1
_geom_torsion_atom_site_label_2
_geom_torsion_atom_site_label_3
_geom_torsion_atom_site_label_4
_geom_torsion
C8 N10 P4 N6 -124.8(3)
C8 N10 P4 N8 105.5(3)
C8 N10 P4 S9 -6.9(3)
C4 S2 P2 N2 93.11(12)
C4 S2 P2 N3 -139.17(12)
C4 S2 P2 N4 -21.48(12)
C5 S3 P6 N6 111.66(14)
C5 S3 P6 N7 -120.26(13)
C5 S3 P6 N9 -3.81(13)
N6 P4 S9 C7 123.7(4)
N8 P4 S9 C7 -109.1(4)
N10 P4 S9 C7 5.9(4)
N2 P2 N4 C3 -118.2(2)
N3 P2 N4 C3 112.4(2)
S2 P2 N4 C3 -0.8(2)
N3 P3 N1 P1 -7.9(2)
Cl1 P3 N1 P1 -135.75(13)
Cl2 P3 N1 P1 117.76(13)
N2 P1 N1 P3 6.5(2)
N5 P1 N1 P3 134.88(15)
S1 P1 N1 P3 -117.80(13)
C5 C6 N9 P6 46.8(3)
N6 P6 N9 C6 -140.66(19)
N7 P6 N9 C6 90.4(2)
S3 P6 N9 C6 -23.31(19)
N8 P5 N7 P6 -1.9(2)
Cl4 P5 N7 P6 125.33(14)
Cl3 P5 N7 P6 -127.26(14)
N6 P6 N7 P5 7.8(2)
N9 P6 N7 P5 135.04(15)
S3 P6 N7 P5 -119.79(14)
N1 P1 N2 P2 -0.3(2)
N5 P1 N2 P2 -126.86(17)
S1 P1 N2 P2 124.73(15)
N3 P2 N2 P1 -4.4(2)
N4 P2 N2 P1 -133.59(16)
S2 P2 N2 P1 120.27(15)
N1 P3 N3 P2 2.7(2)
Cl1 P3 N3 P2 129.90(13)
Cl2 P3 N3 P2 -122.70(13)
N2 P2 N3 P3 3.2(2)
N4 P2 N3 P3 130.28(15)
S2 P2 N3 P3 -124.02(13)
N9 C6 C5 S3 -46.1(3)
P6 S3 C5 C6 27.8(2)
N8 P4 N6 P6 6.8(2)
N10 P4 N6 P6 -120.98(17)
S9 P4 N6 P6 130.35(14)
N7 P6 N6 P4 -10.6(2)
N9 P6 N6 P4 -138.87(16)
S3 P6 N6 P4 114.96(15)
P2 N4 C3 C4 28.9(3)
N7 P5 N8 P4 -2.4(3)
Cl4 P5 N8 P4 -130.46(15)
Cl3 P5 N8 P4 122.83(16)
N6 P4 N8 P5 0.1(2)
N10 P4 N8 P5 128.59(17)
S9 P4 N8 P5 -125.79(16)
N4 C3 C4 S2 -45.2(2)
P2 S2 C4 C3 39.02(16)
N2 P1 S1 C1 136.72(12)
N1 P1 S1 C1 -96.79(13)
N5 P1 S1 C1 18.26(12)
N2 P1 N5 C2 -110.8(2)
N1 P1 N5 C2 120.7(2)
S1 P1 N5 C2 4.8(2)
P1 S1 C1 C2 -37.61(18)
P1 N5 C2 C1 -32.1(3)
S1 C1 C2 N5 46.7(3)
P4 N10 C8 C7 4.8(7)
N10 C8 C7 S9 1.0(9)
P4 S9 C7 C8 -4.6(8)
